data_1574837
loop_
_publ_author_name
'Nguyen, Tri Minh'
'Tawfik, Sherif Abdulkader'
'Tran, Truyen'
'Gupta, Sunil'
'Rana, Santu'
'Venkatesh, Svetha'

_publ_section_title
;
 The search for superionic solid-state electrolytes using a
 physics-informed generative model.
;
_journal_issue 17
_journal_name_full 'Materials horizons'
_journal_page_first 6945
_journal_page_last 6955
_journal_paper_doi 10.1039/d5mh00767d
_journal_volume 12
_journal_year 2025
_chemical_formula_structural Na2IBr
_chemical_formula_sum 'Br2 I2 Na4'
_space_group_IT_number 1
_space_group_name_Hall 'P 1'
_space_group_name_H-M_alt 'P 1'
_symmetry_Int_Tables_number 1
_symmetry_space_group_name_H-M 'P 1'
_audit_update_record
;
2025-04-08 deposited with the CCDC.	2025-06-06 downloaded from the CCDC.
;
_cell_angle_alpha 55.48903608
_cell_angle_beta 90.00000607
_cell_angle_gamma 90.00000800
_cell_formula_units_Z 2
_cell_length_a 4.46487017
_cell_length_b 7.61023860
_cell_length_c 8.82779691
_cell_volume 247.170
_cod_data_source_file d5mh00767d3.cif
_cod_data_source_block Na2IBr_CCDC1
_cod_depositor_comments 'Adding full bibliography for 1574820--1574854.cif.'
_cod_original_cell_volume 247.17015419
_cod_original_formula_sum 'Na4 I2 Br2'
_cod_database_code 1574837

loop_
_symmetry_equiv_pos_site_id
_symmetry_equiv_pos_as_xyz
1 'x, y, z'

loop_
_atom_site_type_symbol
_atom_site_label
_atom_site_symmetry_multiplicity
_atom_site_fract_x
_atom_site_fract_y
_atom_site_fract_z
_atom_site_occupancy
Na Na0 1 0.02036816 0.51304513 0.25536571 1
Na Na1 1 0.52121368 0.01433436 0.75363587 1
Na Na2 1 0.02121410 0.48566605 0.74636334 1
Na Na3 1 0.52036893 -0.01304501 0.24463393 1
I I4 1 0.52012618 0.50039169 0.00034131 1
I I5 1 0.02012656 0.99960811 0.49965914 1
Br Br6 1 0.02162459 -0.00008651 -0.00046231 1
Br Br7 1 0.52162447 0.50008619 0.50046302 1
